data_1552068
loop_
_publ_author_name
'Gang Liu'
'Morgan E. Shirley'
'Khoi N. Van'
'Rae Lynn McFarlin'
'Daniel Romo'

_publ_section_title
;
 Rapid assembly of complex cyclopentanes employing chiral,
 alpha,beta-unsaturated acylammonium intermediates
;
_journal_name_full 'Nature Chemistry'
_journal_page_first 1049
_journal_page_last 1057
_journal_paper_doi 10.1038/nchem.1788
_journal_volume 5
_journal_year 2013
_chemical_formula_sum 'C13 H18 O6'
_chemical_formula_weight 270.27
_space_group_IT_number 14
_space_group_name_Hall '-P 2yn'
_space_group_name_H-M_alt 'P 1 21/n 1'
_symmetry_cell_setting monoclinic
_symmetry_space_group_name_H-M 'P 1 21/n 1'
_atom_sites_solution_hydrogens geom
_atom_sites_solution_primary direct
_atom_sites_solution_secondary difmap
_cell_angle_alpha 90.00
_cell_angle_beta 90.741(11)
_cell_angle_gamma 90.00
_cell_formula_units_Z 4
_cell_length_a 6.8942(16)
_cell_length_b 8.0356(18)
_cell_length_c 23.889(5)
_cell_measurement_reflns_used 970
_cell_measurement_temperature 110(2)
_cell_measurement_theta_max 59.74
_cell_measurement_theta_min 6.66
_cell_volume 1323.3(5)
_computing_cell_refinement
; 
  CELL-NOW (Sheldrick, 2003) and SAINT (BRUKER-NONIUS, 2003) 
;
_computing_data_collection 'FRAMBO (BRUKER-NONIUS, 2003)'
_computing_data_reduction 'Bruker APEX2'
_computing_molecular_graphics 'X-SEED (Barbour, 2001)'
_computing_publication_material 'Bruker SHELXTL'
_computing_structure_refinement 'SHELXL-97 (Sheldrick, 2008)'
_computing_structure_solution 'SHELXS-97 (Sheldrick, 2008)'
_diffrn_ambient_temperature 110(2)
_diffrn_measured_fraction_theta_full 0.985
_diffrn_measured_fraction_theta_max 0.985
_diffrn_measurement_device_type 'BRUKER GADDS D8 Discover'
_diffrn_measurement_method 'phi and omega scans'
_diffrn_radiation_monochromator graphite
_diffrn_radiation_source 'fine-focus sealed tube'
_diffrn_radiation_type CuK\a
_diffrn_radiation_wavelength 1.54178
_diffrn_reflns_av_R_equivalents 0.0490
_diffrn_reflns_av_sigmaI/netI 0.0310
_diffrn_reflns_limit_h_max 7
_diffrn_reflns_limit_h_min -7
_diffrn_reflns_limit_k_max 9
_diffrn_reflns_limit_k_min -9
_diffrn_reflns_limit_l_max 26
_diffrn_reflns_limit_l_min -26
_diffrn_reflns_number 15678
_diffrn_reflns_theta_full 59.98
_diffrn_reflns_theta_max 59.98
_diffrn_reflns_theta_min 3.70
_diffrn_standards_decay_% 0
_diffrn_standards_interval_count 0
_diffrn_standards_number 0
_exptl_absorpt_coefficient_mu 0.908
_exptl_absorpt_correction_T_max 0.9560
_exptl_absorpt_correction_T_min 0.9392
_exptl_absorpt_correction_type multi-scan
_exptl_absorpt_process_details 'SADABS; (Sheldrick, 2006)'
_exptl_crystal_colour colorless
_exptl_crystal_density_diffrn 1.357
_exptl_crystal_density_method 'not measured'
_exptl_crystal_description block
_exptl_crystal_F_000 576
_exptl_crystal_size_max 0.07
_exptl_crystal_size_mid 0.05
_exptl_crystal_size_min 0.05
_refine_diff_density_max 0.618
_refine_diff_density_min -0.262
_refine_diff_density_rms 0.083
_refine_ls_extinction_coef 0.0086(16)
_refine_ls_extinction_expression Fc^*^=kFc[1+0.001xFc^2^\l^3^/sin(2\q)]^-1/4^
_refine_ls_extinction_method SHELXL
_refine_ls_goodness_of_fit_ref 1.103
_refine_ls_hydrogen_treatment constr
_refine_ls_matrix_type full
_refine_ls_number_parameters 178
_refine_ls_number_reflns 1921
_refine_ls_number_restraints 0
_refine_ls_restrained_S_all 1.103
_refine_ls_R_factor_all 0.0901
_refine_ls_R_factor_gt 0.0776
_refine_ls_shift/su_max 0.000
_refine_ls_shift/su_mean 0.000
_refine_ls_structure_factor_coef Fsqd
_refine_ls_weighting_details 'calc w=1/[\s^2^(Fo^2^)+(0.1137P)^2^+2.6086P] where P=(Fo^2^+2Fc^2^)/3'
_refine_ls_weighting_scheme calc
_refine_ls_wR_factor_gt 0.2129
_refine_ls_wR_factor_ref 0.2188
_reflns_number_gt 1535
_reflns_number_total 1921
_reflns_threshold_expression >2sigma(I)
_cod_data_source_file nchem.1788-s6.cif
_cod_data_source_block drb
_cod_depositor_comments
;
The following automatic conversions were performed:

data item '_symmetry_cell_setting' value 'Monoclinic' was changed to
'monoclinic' in accordance with the built-in table derived from the
CIF Core dictionary named 'cif_core.dic' version 2.4.5 last updated
on 2014-11-21.

Automatic conversion script
Id: cif_fix_values 6909 2019-04-08 15:41:33Z antanas 
;
_cod_original_sg_symbol_H-M P2(1)/n
_cod_database_code 1552068

loop_
_symmetry_equiv_pos_as_xyz
'x, y, z'
'-x+1/2, y+1/2, -z+1/2'
'-x, -y, -z'
'x-1/2, -y-1/2, z-1/2'

loop_
_atom_site_label
_atom_site_type_symbol
_atom_site_fract_x
_atom_site_fract_y
_atom_site_fract_z
_atom_site_U_iso_or_equiv
_atom_site_adp_type
_atom_site_occupancy
_atom_site_symmetry_multiplicity
_atom_site_calc_flag
_atom_site_refinement_flags
_atom_site_disorder_assembly
_atom_site_disorder_group
C1 C -0.2923(6) 0.4934(6) 0.31487(18) 0.0304(10) Uani 1 1 d . . .
C2 C -0.2111(6) 0.6288(5) 0.35535(18) 0.0306(10) Uani 1 1 d . . .
C3 C -0.1737(7) 0.5419(5) 0.41221(18) 0.0327(11) Uani 1 1 d . . .
H3 H -0.0458 0.5790 0.4280 0.039 Uiso 1 1 calc R . .
C4 C -0.1626(6) 0.3528(5) 0.39688(17) 0.0303(11) Uani 1 1 d . . .
C5 C -0.3060(6) 0.3346(5) 0.34752(18) 0.0302(10) Uani 1 1 d . . .
H5A H -0.2706 0.2383 0.3239 0.036 Uiso 1 1 calc R . .
H5B H -0.4395 0.3181 0.3612 0.036 Uiso 1 1 calc R . .
C6 C -0.4600(7) 0.5348(6) 0.27580(19) 0.0399(12) Uani 1 1 d . . .
H6A H -0.5812 0.5343 0.2968 0.060 Uiso 1 1 calc R . .
H6B H -0.4675 0.4516 0.2459 0.060 Uiso 1 1 calc R . .
H6C H -0.4398 0.6452 0.2595 0.060 Uiso 1 1 calc R . .
C7 C -0.3086(7) 0.7991(6) 0.3572(2) 0.0380(11) Uani 1 1 d . . .
H7A H -0.3194 0.8443 0.3192 0.057 Uiso 1 1 calc R . .
H7B H -0.2307 0.8745 0.3806 0.057 Uiso 1 1 calc R . .
H7C H -0.4384 0.7878 0.3731 0.057 Uiso 1 1 calc R . .
C8 C -0.3320(8) 0.5783(6) 0.45412(19) 0.0428(13) Uani 1 1 d . . .
H8A H -0.3329 0.6975 0.4628 0.064 Uiso 1 1 calc R . .
H8B H -0.3072 0.5149 0.4885 0.064 Uiso 1 1 calc R . .
H8C H -0.4581 0.5460 0.4381 0.064 Uiso 1 1 calc R . .
C9 C -0.0370(6) 0.6253(5) 0.3172(2) 0.0332(11) Uani 1 1 d . . .
C10 C 0.0454(6) 0.3042(5) 0.38237(18) 0.0309(10) Uani 1 1 d . . .
C11 C 0.2385(6) 0.0891(6) 0.34546(19) 0.0343(11) Uani 1 1 d . . .
H11A H 0.2787 0.1492 0.3119 0.051 Uiso 1 1 calc R . .
H11B H 0.2314 -0.0303 0.3373 0.051 Uiso 1 1 calc R . .
H11C H 0.3331 0.1084 0.3757 0.051 Uiso 1 1 calc R . .
C12 C -0.2361(8) 0.2376(6) 0.4450(2) 0.0412(13) Uani 1 1 d . . .
O5 O -0.3851(6) 0.1678(5) 0.44545(16) 0.0544(10) Uani 1 1 d . . .
O6 O -0.1002(5) 0.2318(4) 0.48562(13) 0.0482(10) Uani 1 1 d . . .
C13 C -0.1655(9) 0.1330(7) 0.5337(2) 0.0564(15) Uani 1 1 d . . .
H13A H -0.2278 0.0307 0.5202 0.085 Uiso 1 1 calc R . .
H13B H -0.2586 0.1980 0.5554 0.085 Uiso 1 1 calc R . .
H13C H -0.0537 0.1045 0.5576 0.085 Uiso 1 1 calc R . .
O1 O -0.1036(4) 0.5003(4) 0.28352(12) 0.0340(8) Uani 1 1 d . . .
O2 O 0.1109(5) 0.7004(4) 0.31227(16) 0.0468(10) Uani 1 1 d . . .
O3 O 0.1844(5) 0.3904(4) 0.38746(14) 0.0414(9) Uani 1 1 d . . .
O4 O 0.0499(4) 0.1479(3) 0.36242(13) 0.0322(8) Uani 1 1 d . . .

loop_
_atom_site_aniso_label
_atom_site_aniso_U_11
_atom_site_aniso_U_22
_atom_site_aniso_U_33
_atom_site_aniso_U_23
_atom_site_aniso_U_13
_atom_site_aniso_U_12
C1 0.028(2) 0.032(2) 0.031(2) -0.0015(19) -0.0003(18) 0.0014(19)
C2 0.036(2) 0.025(2) 0.031(2) 0.0003(18) -0.0023(19) 0.0023(18)
C3 0.042(3) 0.029(2) 0.026(2) -0.0025(18) -0.0050(19) 0.0023(19)
C4 0.044(3) 0.022(2) 0.025(2) 0.0010(17) 0.0008(19) 0.0053(19)
C5 0.032(2) 0.024(2) 0.035(2) -0.0039(18) 0.0012(18) 0.0005(18)
C6 0.038(3) 0.049(3) 0.032(2) 0.001(2) -0.006(2) 0.003(2)
C7 0.046(3) 0.028(3) 0.039(3) 0.002(2) 0.002(2) 0.005(2)
C8 0.064(3) 0.036(3) 0.029(2) 0.000(2) 0.005(2) 0.012(2)
C9 0.033(2) 0.024(2) 0.042(3) 0.004(2) -0.001(2) 0.003(2)
C10 0.040(2) 0.024(2) 0.029(2) 0.0007(18) -0.0097(19) -0.002(2)
C11 0.035(2) 0.026(2) 0.042(3) -0.003(2) -0.003(2) 0.0010(19)
C12 0.053(3) 0.034(3) 0.036(3) -0.008(2) -0.007(2) 0.016(2)
O5 0.055(2) 0.055(2) 0.053(2) 0.0180(18) 0.0059(17) -0.012(2)
O6 0.070(2) 0.039(2) 0.0357(19) 0.0060(15) -0.0068(17) 0.0092(17)
C13 0.078(4) 0.047(3) 0.044(3) 0.017(3) -0.004(3) 0.004(3)
O1 0.0371(17) 0.0349(17) 0.0300(16) 0.0024(14) 0.0033(13) 0.0032(14)
O2 0.0379(19) 0.0305(19) 0.072(3) 0.0076(17) 0.0075(16) 0.0002(16)
O3 0.0416(19) 0.0291(18) 0.053(2) -0.0065(15) -0.0124(15) 0.0005(15)
O4 0.0341(16) 0.0215(16) 0.0409(18) -0.0033(13) -0.0049(13) 0.0023(13)

loop_
_atom_type_symbol
_atom_type_description
_atom_type_scat_dispersion_real
_atom_type_scat_dispersion_imag
_atom_type_scat_source
C C 0.0181 0.0091 'International Tables Vol C Tables 4.2.6.8 and 6.1.1.4'
H H 0.0000 0.0000 'International Tables Vol C Tables 4.2.6.8 and 6.1.1.4'
O O 0.0492 0.0322 'International Tables Vol C Tables 4.2.6.8 and 6.1.1.4'

loop_
_geom_angle_atom_site_label_1
_geom_angle_atom_site_label_2
_geom_angle_atom_site_label_3
_geom_angle
_geom_angle_site_symmetry_1
_geom_angle_site_symmetry_3
C5 C1 O1 110.4(3) . .
C5 C1 C6 117.1(4) . .
O1 C1 C6 110.0(3) . .
C5 C1 C2 107.2(3) . .
O1 C1 C2 88.7(3) . .
C6 C1 C2 119.8(4) . .
C9 C2 C7 112.7(4) . .
C9 C2 C3 113.3(3) . .
C7 C2 C3 116.6(4) . .
C9 C2 C1 83.9(3) . .
C7 C2 C1 119.4(4) . .
C3 C2 C1 106.6(3) . .
C8 C3 C2 112.3(4) . .
C8 C3 C4 112.3(4) . .
C2 C3 C4 103.9(3) . .
C8 C3 H3 109.4 . .
C2 C3 H3 109.4 . .
C4 C3 H3 109.4 . .
C10 C4 C5 113.4(3) . .
C10 C4 C12 109.2(3) . .
C5 C4 C12 107.2(4) . .
C10 C4 C3 110.5(4) . .
C5 C4 C3 103.8(3) . .
C12 C4 C3 112.7(3) . .
C1 C5 C4 105.9(3) . .
C1 C5 H5A 110.6 . .
C4 C5 H5A 110.6 . .
C1 C5 H5B 110.6 . .
C4 C5 H5B 110.6 . .
H5A C5 H5B 108.7 . .
C1 C6 H6A 109.5 . .
C1 C6 H6B 109.5 . .
H6A C6 H6B 109.5 . .
C1 C6 H6C 109.5 . .
H6A C6 H6C 109.5 . .
H6B C6 H6C 109.5 . .
C2 C7 H7A 109.5 . .
C2 C7 H7B 109.5 . .
H7A C7 H7B 109.5 . .
C2 C7 H7C 109.5 . .
H7A C7 H7C 109.5 . .
H7B C7 H7C 109.5 . .
C3 C8 H8A 109.5 . .
C3 C8 H8B 109.5 . .
H8A C8 H8B 109.5 . .
C3 C8 H8C 109.5 . .
H8A C8 H8C 109.5 . .
H8B C8 H8C 109.5 . .
O2 C9 O1 126.7(4) . .
O2 C9 C2 137.2(4) . .
O1 C9 C2 96.0(3) . .
O3 C10 O4 124.0(4) . .
O3 C10 C4 125.8(4) . .
O4 C10 C4 110.2(4) . .
O4 C11 H11A 109.5 . .
O4 C11 H11B 109.5 . .
H11A C11 H11B 109.5 . .
O4 C11 H11C 109.5 . .
H11A C11 H11C 109.5 . .
H11B C11 H11C 109.5 . .
O5 C12 O6 125.5(5) . .
O5 C12 C4 125.7(4) . .
O6 C12 C4 108.8(4) . .
C12 O6 C13 111.5(4) . .
O6 C13 H13A 109.5 . .
O6 C13 H13B 109.5 . .
H13A C13 H13B 109.5 . .
O6 C13 H13C 109.5 . .
H13A C13 H13C 109.5 . .
H13B C13 H13C 109.5 . .
C9 O1 C1 91.2(3) . .
C10 O4 C11 115.5(3) . .

loop_
_geom_bond_atom_site_label_1
_geom_bond_atom_site_label_2
_geom_bond_distance
_geom_bond_site_symmetry_2
C1 C5 1.499(6) .
C1 O1 1.510(5) .
C1 C6 1.513(6) .
C1 C2 1.555(6) .
C2 C9 1.517(6) .
C2 C7 1.526(6) .
C2 C3 1.546(6) .
C3 C8 1.519(6) .
C3 C4 1.565(6) .
C3 H3 1.0000 .
C4 C10 1.530(6) .
C4 C5 1.536(6) .
C4 C12 1.565(7) .
C5 H5A 0.9900 .
C5 H5B 0.9900 .
C6 H6A 0.9800 .
C6 H6B 0.9800 .
C6 H6C 0.9800 .
C7 H7A 0.9800 .
C7 H7B 0.9800 .
C7 H7C 0.9800 .
C8 H8A 0.9800 .
C8 H8B 0.9800 .
C8 H8C 0.9800 .
C9 O2 1.192(5) .
C9 O1 1.363(6) .
C10 O3 1.188(5) .
C10 O4 1.344(5) .
C11 O4 1.446(5) .
C11 H11A 0.9800 .
C11 H11B 0.9800 .
C11 H11C 0.9800 .
C12 O5 1.170(6) .
C12 O6 1.342(6) .
O6 C13 1.472(6) .
C13 H13A 0.9800 .
C13 H13B 0.9800 .
C13 H13C 0.9800 .

loop_
_geom_torsion_atom_site_label_1
_geom_torsion_atom_site_label_2
_geom_torsion_atom_site_label_3
_geom_torsion_atom_site_label_4
_geom_torsion
_geom_torsion_site_symmetry_1
_geom_torsion_site_symmetry_2
_geom_torsion_site_symmetry_3
_geom_torsion_site_symmetry_4
C5 C1 C2 C9 113.9(3) . . . .
O1 C1 C2 C9 2.8(3) . . . .
C6 C1 C2 C9 -109.6(4) . . . .
C5 C1 C2 C7 -133.4(4) . . . .
O1 C1 C2 C7 115.6(4) . . . .
C6 C1 C2 C7 3.1(6) . . . .
C5 C1 C2 C3 1.3(4) . . . .
O1 C1 C2 C3 -109.7(3) . . . .
C6 C1 C2 C3 137.9(4) . . . .
C9 C2 C3 C8 167.8(4) . . . .
C7 C2 C3 C8 34.4(5) . . . .
C1 C2 C3 C8 -101.7(4) . . . .
C9 C2 C3 C4 -70.6(4) . . . .
C7 C2 C3 C4 156.0(4) . . . .
C1 C2 C3 C4 19.8(4) . . . .
C8 C3 C4 C10 -149.8(4) . . . .
C2 C3 C4 C10 88.6(4) . . . .
C8 C3 C4 C5 88.3(4) . . . .
C2 C3 C4 C5 -33.3(4) . . . .
C8 C3 C4 C12 -27.4(5) . . . .
C2 C3 C4 C12 -149.0(4) . . . .
O1 C1 C5 C4 72.7(4) . . . .
C6 C1 C5 C4 -160.4(4) . . . .
C2 C1 C5 C4 -22.5(4) . . . .
C10 C4 C5 C1 -85.1(4) . . . .
C12 C4 C5 C1 154.3(3) . . . .
C3 C4 C5 C1 34.8(4) . . . .
C7 C2 C9 O2 55.3(7) . . . .
C3 C2 C9 O2 -79.9(6) . . . .
C1 C2 C9 O2 174.6(6) . . . .
C7 C2 C9 O1 -122.5(4) . . . .
C3 C2 C9 O1 102.3(4) . . . .
C1 C2 C9 O1 -3.2(3) . . . .
C5 C4 C10 O3 123.6(5) . . . .
C12 C4 C10 O3 -116.9(5) . . . .
C3 C4 C10 O3 7.5(6) . . . .
C5 C4 C10 O4 -56.1(5) . . . .
C12 C4 C10 O4 63.4(4) . . . .
C3 C4 C10 O4 -172.2(3) . . . .
C10 C4 C12 O5 -132.0(5) . . . .
C5 C4 C12 O5 -8.7(6) . . . .
C3 C4 C12 O5 104.9(5) . . . .
C10 C4 C12 O6 48.0(4) . . . .
C5 C4 C12 O6 171.3(3) . . . .
C3 C4 C12 O6 -75.1(4) . . . .
O5 C12 O6 C13 -3.4(7) . . . .
C4 C12 O6 C13 176.7(4) . . . .
O2 C9 O1 C1 -174.9(5) . . . .
C2 C9 O1 C1 3.2(3) . . . .
C5 C1 O1 C9 -111.1(4) . . . .
C6 C1 O1 C9 118.2(4) . . . .
C2 C1 O1 C9 -3.1(3) . . . .
O3 C10 O4 C11 -1.6(6) . . . .
C4 C10 O4 C11 178.1(3) . . . .
